data_7103162
loop_
_publ_author_name
'Lin, Jian-Guo'
'Xu, Yan-Yan'
'Qiu, Ling'
'Zang, Shuang-Quan'
'Lu, Chang-Sheng'
'Duan, Chun-Ying'
'Li, Yi-Zhi'
'Gao, Song'
'Meng, Qing-Jin'

_publ_section_title
;
 Ligand-to-metal ratio controlled assembly of nanoporous metal-organic
 frameworks.
;
_journal_issue 23
_journal_name_full 'Chemical communications (Cambridge, England)'
_journal_page_first 2659
_journal_page_last 2661
_journal_paper_doi 10.1039/b802992j
_journal_year 2008
_chemical_formula_moiety 'C32 H20 Cd N4 O4 S, H4 O2, 4(H2 O)'
_chemical_formula_sum 'C32 H32 Cd N4 O10 S'
_chemical_formula_weight 777.08
_chemical_name_systematic
;
?
;
_space_group_IT_number 43
_symmetry_cell_setting orthorhombic
_symmetry_space_group_name_Hall 'F 2 -2d'
_symmetry_space_group_name_H-M 'F d d 2'
_atom_sites_solution_hydrogens geom
_atom_sites_solution_primary direct
_atom_sites_solution_secondary difmap
_audit_creation_method SHELXL-97
_cell_angle_alpha 90.00
_cell_angle_beta 90.00
_cell_angle_gamma 90.00
_cell_formula_units_Z 16
_cell_length_a 28.6911(19)
_cell_length_b 50.103(3)
_cell_length_c 10.0620(7)
_cell_measurement_temperature 291(2)
_cell_volume 14464.3(17)
_computing_cell_refinement SMART
_computing_data_collection 'SMART (Bruker, 2000)'
_computing_data_reduction 'SAINT (Bruker, 2000)'
_computing_molecular_graphics SHELXTL
_computing_publication_material SHELXTL
_computing_structure_refinement SHELXTL
_computing_structure_solution 'SHELXTL (Bruker, 2000)'
_diffrn_ambient_temperature 291(2)
_diffrn_measured_fraction_theta_full 0.999
_diffrn_measured_fraction_theta_max 0.999
_diffrn_radiation_monochromator graphite
_diffrn_radiation_source 'fine-focus sealed tube'
_diffrn_radiation_type MoK\a
_diffrn_radiation_wavelength 0.71073
_diffrn_reflns_av_R_equivalents 0.0507
_diffrn_reflns_av_sigmaI/netI 0.0503
_diffrn_reflns_limit_h_max 35
_diffrn_reflns_limit_h_min -34
_diffrn_reflns_limit_k_max 61
_diffrn_reflns_limit_k_min -48
_diffrn_reflns_limit_l_max 12
_diffrn_reflns_limit_l_min -11
_diffrn_reflns_number 19434
_diffrn_reflns_theta_full 26.00
_diffrn_reflns_theta_max 26.00
_diffrn_reflns_theta_min 1.64
_exptl_absorpt_coefficient_mu 0.719
_exptl_absorpt_correction_T_max 0.8463
_exptl_absorpt_correction_T_min 0.8131
_exptl_absorpt_correction_type multi-scan
_exptl_absorpt_process_details 'SADABS(Bruker, 2000)'
_exptl_crystal_density_diffrn 1.427
_exptl_crystal_density_method 'not measured'
_exptl_crystal_F_000 6336
_exptl_crystal_size_max 0.30
_exptl_crystal_size_mid 0.26
_exptl_crystal_size_min 0.24
_refine_diff_density_max 0.611
_refine_diff_density_min -0.837
_refine_diff_density_rms 0.082
_refine_ls_abs_structure_details 'Flack H D (1983), Acta Cryst. A39, 876-881'
_refine_ls_abs_structure_Flack 0.05(3)
_refine_ls_extinction_method none
_refine_ls_goodness_of_fit_ref 1.087
_refine_ls_hydrogen_treatment constr
_refine_ls_matrix_type full
_refine_ls_number_parameters 421
_refine_ls_number_reflns 6355
_refine_ls_number_restraints 1
_refine_ls_restrained_S_all 1.087
_refine_ls_R_factor_all 0.0621
_refine_ls_R_factor_gt 0.0534
_refine_ls_shift/su_max 0.000
_refine_ls_shift/su_mean 0.000
_refine_ls_structure_factor_coef Fsqd
_refine_ls_weighting_details 'calc w=1/[\s^2^(Fo^2^)+(0.0490P)^2^+85.3446P] where P=(Fo^2^+2Fc^2^)/3'
_refine_ls_weighting_scheme calc
_refine_ls_wR_factor_gt 0.1146
_refine_ls_wR_factor_ref 0.1173
_reflns_number_gt 5628
_reflns_number_total 6355
_reflns_threshold_expression >2sigma(I)
_cod_data_source_file b802992j.txt
_cod_data_source_block 70308a
_cod_depositor_comments
;
The following automatic conversions were performed:
'_symmetry_cell_setting' value 'Orthorhombic' changed to 'orthorhombic'
according to '/home/saulius/struct/CIF-dictionaries/cif_core.dic'
dictionary named 'cif_core.dic' version 2.4.1 from
2010-06-29.

'_exptl_absorpt_correction_type' value 'Multi-scan' changed
to 'multi-scan' according to
'/home/saulius/struct/CIF-dictionaries/cif_core.dic' dictionary named
'cif_core.dic' version 2.4.1 from 2010-06-29.

Automatic conversion script
Id: cif_fix_enum 1527 2010-12-29 10:47:43Z saulius 
;
_cod_original_sg_symbol_Hall F2-2d
_cod_original_sg_symbol_H-M FDD2
_cod_database_code 7103162

loop_
_symmetry_equiv_pos_as_xyz
'x, y, z'
'-x, -y, z'
'x+1/4, -y+1/4, z+1/4'
'-x+1/4, y+1/4, z+1/4'
'x, y+1/2, z+1/2'
'-x, -y+1/2, z+1/2'
'x+1/4, -y+3/4, z+3/4'
'-x+1/4, y+3/4, z+3/4'
'x+1/2, y, z+1/2'
'-x+1/2, -y, z+1/2'
'x+3/4, -y+1/4, z+3/4'
'-x+3/4, y+1/4, z+3/4'
'x+1/2, y+1/2, z'
'-x+1/2, -y+1/2, z'
'x+3/4, -y+3/4, z+1/4'
'-x+3/4, y+3/4, z+1/4'

loop_
_atom_site_label
_atom_site_type_symbol
_atom_site_fract_x
_atom_site_fract_y
_atom_site_fract_z
_atom_site_U_iso_or_equiv
_atom_site_adp_type
_atom_site_occupancy
_atom_site_symmetry_multiplicity
_atom_site_calc_flag
_atom_site_refinement_flags
_atom_site_disorder_assembly
_atom_site_disorder_group
C1 C 0.1878(2) 0.27404(15) 1.0078(8) 0.0402(17) Uani 1 1 d . . .
C2 C 0.1897(2) 0.24728(16) 1.0164(7) 0.0416(18) Uani 1 1 d . . .
H2 H 0.1906 0.2369 0.9399 0.050 Uiso 1 1 calc R . .
C3 C 0.1905(3) 0.23507(11) 1.1443(10) 0.0465(15) Uani 1 1 d . . .
H3 H 0.1932 0.2166 1.1527 0.056 Uiso 1 1 calc R . .
C4 C 0.1871(3) 0.25083(18) 1.2539(9) 0.054(2) Uani 1 1 d . . .
H4 H 0.1869 0.2429 1.3376 0.064 Uiso 1 1 calc R . .
C5 C 0.1840(2) 0.27858(13) 1.2440(7) 0.0367(16) Uani 1 1 d . . .
C6 C 0.1843(2) 0.28934(13) 1.1252(8) 0.0433(14) Uani 1 1 d . . .
H6 H 0.1820 0.3078 1.1179 0.052 Uiso 1 1 calc R . .
C7 C 0.1897(2) 0.28633(14) 0.8732(8) 0.0440(16) Uani 1 1 d . . .
C8 C 0.1804(2) 0.29438(14) 1.3713(7) 0.0398(15) Uani 1 1 d . . .
C9 C 0.1536(2) 0.45991(11) 0.7092(7) 0.0394(15) Uani 1 1 d . . .
C10 C 0.1892(2) 0.44369(11) 0.6565(8) 0.0403(17) Uani 1 1 d . . .
C11 C 0.2276(2) 0.45892(13) 0.6104(6) 0.0401(15) Uani 1 1 d . . .
C12 C 0.22151(19) 0.48650(11) 0.6269(8) 0.0381(14) Uani 1 1 d . . .
C13 C 0.1080(2) 0.45277(12) 0.7583(7) 0.0372(15) Uani 1 1 d . . .
C14 C 0.0844(2) 0.46893(12) 0.8457(6) 0.0366(15) Uani 1 1 d . . .
H14 H 0.0987 0.4842 0.8784 0.044 Uiso 1 1 calc R . .
C15 C 0.03882(19) 0.46254(11) 0.8864(8) 0.0361(13) Uani 1 1 d . . .
H15 H 0.0239 0.4741 0.9451 0.043 Uiso 1 1 calc R . .
C16 C 0.0395(2) 0.42509(12) 0.7644(7) 0.0358(15) Uani 1 1 d . . .
H16 H 0.0244 0.4098 0.7350 0.043 Uiso 1 1 calc R . .
C17 C 0.0846(2) 0.42952(13) 0.7203(7) 0.0422(16) Uani 1 1 d . . .
H17 H 0.0992 0.4171 0.6657 0.051 Uiso 1 1 calc R . .
C18 C 0.1893(2) 0.41463(11) 0.6528(8) 0.0355(14) Uani 1 1 d . . .
C19 C 0.1886(2) 0.39946(15) 0.7633(8) 0.048(2) Uani 1 1 d . . .
H19 H 0.1875 0.4079 0.8456 0.057 Uiso 1 1 calc R . .
C20 C 0.1896(3) 0.37180(15) 0.7593(8) 0.0401(17) Uani 1 1 d . . .
H20 H 0.1896 0.3621 0.8380 0.048 Uiso 1 1 calc R . .
C21 C 0.1904(3) 0.37446(16) 0.5352(9) 0.049(2) Uani 1 1 d . . .
H21 H 0.1899 0.3659 0.4532 0.058 Uiso 1 1 calc R . .
C22 C 0.1911(3) 0.40115(16) 0.5342(8) 0.0487(19) Uani 1 1 d . . .
H22 H 0.1928 0.4104 0.4544 0.058 Uiso 1 1 calc R . .
C23 C 0.2713(2) 0.44863(13) 0.5551(8) 0.0427(17) Uani 1 1 d . . .
C24 C 0.2993(2) 0.43208(13) 0.6156(9) 0.051 Uani 1 1 d . . .
H24 H 0.2897 0.4246 0.6957 0.061 Uiso 1 1 calc R . .
C25 C 0.3426(2) 0.42512(15) 0.5662(8) 0.0475(17) Uani 1 1 d . . .
H25 H 0.3629 0.4152 0.6187 0.057 Uiso 1 1 calc R . .
C26 C 0.32580(19) 0.44668(13) 0.3793(8) 0.0400(14) Uani 1 1 d . . .
H26 H 0.3345 0.4518 0.2940 0.048 Uiso 1 1 calc R . .
C27 C 0.2828(2) 0.45511(13) 0.4222(7) 0.0413(16) Uani 1 1 d . . .
H27 H 0.2625 0.4645 0.3673 0.050 Uiso 1 1 calc R . .
C28 C 0.2499(2) 0.51002(12) 0.5987(7) 0.0422(17) Uani 1 1 d . . .
C29 C 0.2970(2) 0.50957(14) 0.6268(9) 0.0523(18) Uani 1 1 d . . .
H29 H 0.3109 0.4943 0.6615 0.063 Uiso 1 1 calc R . .
C30 C 0.3237(2) 0.53276(15) 0.6018(8) 0.052(2) Uani 1 1 d . . .
H30 H 0.3558 0.5320 0.6141 0.062 Uiso 1 1 calc R . .
C31 C 0.2617(3) 0.55437(14) 0.5344(9) 0.062(2) Uani 1 1 d . . .
H31 H 0.2484 0.5700 0.5023 0.074 Uiso 1 1 calc R . .
C32 C 0.2340(3) 0.53355(14) 0.5467(8) 0.0508(18) Uani 1 1 d . . .
H32 H 0.2031 0.5349 0.5195 0.061 Uiso 1 1 calc R . .
Cd1 Cd 0.186834(16) 0.312860(8) 0.63658(5) 0.03689(12) Uani 1 1 d . . .
N1 N 0.01610(18) 0.44131(10) 0.8464(5) 0.0371(13) Uani 1 1 d . . .
N2 N 0.19040(19) 0.35910(9) 0.6424(7) 0.0413(11) Uani 1 1 d . . .
N3 N 0.3556(2) 0.43236(10) 0.4449(6) 0.0418(13) Uani 1 1 d . . .
N4 N 0.3054(2) 0.55501(12) 0.5626(6) 0.0444(14) Uani 1 1 d . . .
O1 O 0.19976(18) 0.31143(8) 0.8678(5) 0.0449(12) Uani 1 1 d . . .
O2 O 0.18410(18) 0.27262(11) 0.7751(5) 0.050 Uani 1 1 d . . .
O3 O 0.18320(17) 0.31969(10) 1.3605(6) 0.0530(15) Uani 1 1 d . . .
O4 O 0.17421(16) 0.28351(10) 1.4792(5) 0.0444(12) Uani 1 1 d . . .
O5 O 0.27576(19) 0.33704(11) 0.9749(6) 0.0632(15) Uani 1 1 d . . .
H5D H 0.2524 0.3289 0.9425 0.076 Uiso 1 1 d R . .
H5C H 0.2737 0.3536 0.9571 0.076 Uiso 1 1 d R . .
O6 O 0.32428(18) 0.38069(11) 0.8613(6) 0.0652(15) Uani 1 1 d . . .
H6D H 0.3521 0.3749 0.8639 0.078 Uiso 1 1 d R . .
H6A H 0.3221 0.3948 0.9077 0.078 Uiso 1 1 d R . .
O7 O 0.40692(17) 0.35672(10) 0.8845(6) 0.0590(13) Uani 1 1 d . . .
H7A H 0.4270 0.3675 0.8529 0.071 Uiso 1 1 d R . .
H7C H 0.4077 0.3422 0.8412 0.071 Uiso 1 1 d R . .
O8 O 0.47642(19) 0.39195(11) 0.9494(6) 0.0651(15) Uani 1 1 d . . .
H8D H 0.5048 0.3874 0.9393 0.078 Uiso 1 1 d R . .
H8B H 0.4703 0.4058 0.9039 0.078 Uiso 1 1 d R . .
O9 O 0.57507(19) 0.38732(12) 0.9355(6) 0.0706(18) Uani 1 1 d . . .
H9D H 0.5810 0.3726 0.8973 0.085 Uiso 1 1 d R . .
H9B H 0.5867 0.4002 0.8913 0.085 Uiso 1 1 d R . .
O10 O 0.3431(2) 0.41115(11) 1.0567(6) 0.0643(16) Uani 1 1 d . . .
H10A H 0.3706 0.4163 1.0742 0.077 Uiso 1 1 d R . .
H10C H 0.3427 0.4037 0.9807 0.077 Uiso 1 1 d R . .
S1 S 0.16732(5) 0.49280(3) 0.69897(17) 0.0338(3) Uani 1 1 d . . .

loop_
_atom_site_aniso_label
_atom_site_aniso_U_11
_atom_site_aniso_U_22
_atom_site_aniso_U_33
_atom_site_aniso_U_23
_atom_site_aniso_U_13
_atom_site_aniso_U_12
C1 0.042(4) 0.036(4) 0.043(4) -0.019(3) 0.007(3) 0.001(3)
C2 0.040(4) 0.047(4) 0.037(4) -0.013(3) 0.013(3) -0.007(3)
C3 0.060(4) 0.030(3) 0.049(4) -0.004(4) 0.001(4) -0.006(3)
C4 0.063(5) 0.053(5) 0.045(5) 0.029(4) -0.004(4) 0.006(4)
C5 0.048(4) 0.032(3) 0.030(4) -0.017(3) 0.000(3) 0.003(3)
C6 0.048(3) 0.048(3) 0.034(4) -0.006(3) -0.009(3) -0.001(3)
C7 0.045(4) 0.055(4) 0.033(4) 0.005(3) -0.001(4) -0.004(3)
C8 0.037(3) 0.053(4) 0.030(4) 0.006(3) 0.003(3) -0.009(3)
C9 0.036(3) 0.029(3) 0.053(4) -0.005(3) 0.001(3) 0.002(2)
C10 0.042(3) 0.033(3) 0.046(5) -0.012(3) -0.001(3) -0.014(3)
C11 0.048(4) 0.052(4) 0.021(4) 0.007(3) 0.008(3) 0.001(3)
C12 0.027(3) 0.034(3) 0.053(4) 0.003(3) 0.015(3) 0.004(2)
C13 0.045(4) 0.032(3) 0.035(4) 0.000(3) 0.004(3) 0.000(3)
C14 0.040(3) 0.037(3) 0.033(4) 0.007(2) 0.009(3) -0.001(3)
C15 0.027(3) 0.038(3) 0.043(4) -0.002(3) -0.006(3) 0.010(2)
C16 0.034(3) 0.030(3) 0.043(4) -0.020(3) 0.016(3) -0.004(2)
C17 0.035(3) 0.049(4) 0.042(4) -0.021(3) 0.011(3) 0.010(3)
C18 0.033(3) 0.036(3) 0.038(4) -0.006(3) 0.009(3) -0.006(3)
C19 0.046(4) 0.046(4) 0.052(5) -0.016(3) 0.032(4) -0.010(3)
C20 0.051(4) 0.034(4) 0.035(4) 0.008(3) 0.010(3) -0.007(3)
C21 0.052(5) 0.043(4) 0.051(5) -0.002(3) -0.009(4) 0.009(3)
C22 0.062(5) 0.042(4) 0.042(5) -0.004(3) 0.006(4) 0.003(3)
C23 0.026(3) 0.044(4) 0.059(5) 0.007(3) 0.021(3) 0.007(3)
C24 0.045 0.042 0.066 0.006 0.011 0.003
C25 0.038(4) 0.061(4) 0.044(4) 0.013(3) 0.010(3) 0.016(3)
C26 0.023(3) 0.060(4) 0.036(4) 0.011(4) 0.010(3) 0.003(2)
C27 0.030(3) 0.053(4) 0.041(4) 0.011(3) 0.007(3) 0.023(3)
C28 0.032(3) 0.038(3) 0.056(5) -0.010(3) 0.020(3) -0.005(3)
C29 0.052(4) 0.051(4) 0.054(5) 0.002(4) 0.024(4) -0.016(3)
C30 0.038(4) 0.051(4) 0.065(6) -0.005(4) 0.012(3) -0.010(3)
C31 0.080(6) 0.035(4) 0.072(6) 0.003(4) 0.039(5) -0.007(4)
C32 0.048(4) 0.043(4) 0.062(5) 0.006(3) 0.021(4) 0.005(3)
Cd1 0.0421(2) 0.02821(18) 0.0403(2) -0.0017(2) 0.0067(2) -0.00085(19)
N1 0.035(3) 0.038(3) 0.038(4) 0.002(2) 0.005(2) -0.001(2)
N2 0.048(3) 0.036(2) 0.039(3) 0.014(3) 0.011(3) 0.007(2)
N3 0.043(3) 0.037(3) 0.045(3) 0.007(2) 0.012(3) 0.004(2)
N4 0.036(3) 0.049(3) 0.048(4) -0.011(3) 0.010(3) -0.015(3)
O1 0.056(3) 0.036(3) 0.043(3) 0.010(2) 0.006(3) -0.0103(19)
O2 0.057 0.048 0.044 0.008 0.006 -0.009
O3 0.063(3) 0.044(3) 0.052(4) -0.010(2) 0.005(3) 0.001(2)
O4 0.046(3) 0.064(3) 0.024(3) -0.005(2) 0.007(2) 0.000(2)
O5 0.062(3) 0.062(3) 0.065(4) 0.009(3) -0.012(3) -0.024(3)
O6 0.068(3) 0.061(3) 0.067(4) -0.015(3) -0.020(3) -0.010(3)
O7 0.059(3) 0.059(3) 0.059(3) -0.015(3) -0.006(3) 0.013(2)
O8 0.065(3) 0.066(3) 0.064(4) 0.006(3) 0.015(3) 0.022(3)
O9 0.071(4) 0.065(4) 0.075(5) -0.011(3) -0.025(3) 0.019(3)
O10 0.064(3) 0.065(3) 0.064(4) 0.018(3) -0.007(3) 0.013(3)
S1 0.0285(7) 0.0257(7) 0.0472(9) -0.0078(6) 0.0127(7) -0.0029(6)

loop_
_atom_type_symbol
_atom_type_description
_atom_type_scat_dispersion_real
_atom_type_scat_dispersion_imag
_atom_type_scat_source
C C 0.0033 0.0016 'International Tables Vol C Tables 4.2.6.8 and 6.1.1.4'
H H 0.0000 0.0000 'International Tables Vol C Tables 4.2.6.8 and 6.1.1.4'
N N 0.0061 0.0033 'International Tables Vol C Tables 4.2.6.8 and 6.1.1.4'
O O 0.0106 0.0060 'International Tables Vol C Tables 4.2.6.8 and 6.1.1.4'
Cd Cd -0.8075 1.2024 'International Tables Vol C Tables 4.2.6.8 and 6.1.1.4'
S S 0.1246 0.1234 'International Tables Vol C Tables 4.2.6.8 and 6.1.1.4'

loop_
_geom_angle_atom_site_label_1
_geom_angle_atom_site_label_2
_geom_angle_atom_site_label_3
_geom_angle
_geom_angle_site_symmetry_1
_geom_angle_site_symmetry_3
_geom_angle_publ_flag
C2 C1 C6 119.4(8) . . ?
C2 C1 C7 118.0(6) . . ?
C6 C1 C7 122.6(7) . . ?
C1 C2 C3 119.1(7) . . ?
C1 C2 H2 120.4 . . ?
C3 C2 H2 120.4 . . ?
C4 C3 C2 118.8(6) . . ?
C4 C3 H3 120.6 . . ?
C2 C3 H3 120.6 . . ?
C3 C4 C5 121.6(7) . . ?
C3 C4 H4 119.2 . . ?
C5 C4 H4 119.2 . . ?
C6 C5 C4 118.3(7) . . ?
C6 C5 C8 123.9(6) . . ?
C4 C5 C8 117.8(7) . . ?
C5 C6 C1 122.7(6) . . ?
C5 C6 H6 118.7 . . ?
C1 C6 H6 118.7 . . ?
O2 C7 O1 123.1(7) . . ?
O2 C7 C1 120.1(6) . . ?
O1 C7 C1 116.7(7) . . ?
O2 C7 Cd1 64.0(4) . . ?
O1 C7 Cd1 59.7(4) . . ?
C1 C7 Cd1 174.0(5) . . ?
O4 C8 O3 121.7(7) . . ?
O4 C8 C5 121.8(6) . . ?
O3 C8 C5 116.5(6) . . ?
C10 C9 C13 130.0(5) . . ?
C10 C9 S1 111.7(5) . . ?
C13 C9 S1 118.1(4) . . ?
C9 C10 C11 112.1(5) . . ?
C9 C10 C18 126.0(6) . . ?
C11 C10 C18 121.9(6) . . ?
C12 C11 C10 113.2(6) . . ?
C12 C11 C23 119.9(6) . . ?
C10 C11 C23 126.8(6) . . ?
C11 C12 C28 134.6(5) . . ?
C11 C12 S1 109.8(4) . . ?
C28 C12 S1 115.6(4) . . ?
C14 C13 C17 115.4(6) . . ?
C14 C13 C9 121.3(6) . . ?
C17 C13 C9 123.3(6) . . ?
C13 C14 C15 120.7(6) . . ?
C13 C14 H14 119.7 . . ?
C15 C14 H14 119.7 . . ?
N1 C15 C14 123.9(6) . . ?
N1 C15 H15 118.1 . . ?
C14 C15 H15 118.1 . . ?
N1 C16 C17 124.6(6) . . ?
N1 C16 H16 117.7 . . ?
C17 C16 H16 117.7 . . ?
C16 C17 C13 119.6(6) . . ?
C16 C17 H17 120.2 . . ?
C13 C17 H17 120.2 . . ?
C19 C18 C22 116.1(6) . . ?
C19 C18 C10 122.9(7) . . ?
C22 C18 C10 120.9(8) . . ?
C18 C19 C20 122.7(7) . . ?
C18 C19 H19 118.7 . . ?
C20 C19 H19 118.7 . . ?
N2 C20 C19 120.1(7) . . ?
N2 C20 H20 120.0 . . ?
C19 C20 H20 120.0 . . ?
N2 C21 C22 125.9(8) . . ?
N2 C21 H21 117.0 . . ?
C22 C21 H21 117.0 . . ?
C21 C22 C18 119.0(8) . . ?
C21 C22 H22 120.5 . . ?
C18 C22 H22 120.5 . . ?
C24 C23 C27 116.4(6) . . ?
C24 C23 C11 124.9(7) . . ?
C27 C23 C11 118.5(6) . . ?
C23 C24 C25 123.0(7) . . ?
C23 C24 H24 118.5 . . ?
C25 C24 H24 118.5 . . ?
N3 C25 C24 121.0(7) . . ?
N3 C25 H25 119.5 . . ?
C24 C25 H25 119.5 . . ?
N3 C26 C27 127.1(7) . . ?
N3 C26 H26 116.4 . . ?
C27 C26 H26 116.4 . . ?
C26 C27 C23 115.8(6) . . ?
C26 C27 H27 122.1 . . ?
C23 C27 H27 122.1 . . ?
C32 C28 C29 114.7(6) . . ?
C32 C28 C12 125.7(6) . . ?
C29 C28 C12 119.6(6) . . ?
C28 C29 C30 118.7(7) . . ?
C28 C29 H29 120.6 . . ?
C30 C29 H29 120.6 . . ?
N4 C30 C29 122.8(7) . . ?
N4 C30 H30 118.6 . . ?
C29 C30 H30 118.6 . . ?
N4 C31 C32 125.9(8) . . ?
N4 C31 H31 117.0 . . ?
C32 C31 H31 117.0 . . ?
C31 C32 C28 121.2(8) . . ?
C31 C32 H32 119.4 . . ?
C28 C32 H32 119.4 . . ?
O4 Cd1 N1 88.60(18) 1_554 7_554 ?
O4 Cd1 N2 134.1(2) 1_554 . ?
N1 Cd1 N2 92.93(19) 7_554 . ?
O4 Cd1 O1 135.98(17) 1_554 . ?
N1 Cd1 O1 90.88(18) 7_554 . ?
N2 Cd1 O1 89.9(2) . . ?
O4 Cd1 N3 94.74(18) 1_554 15_455 ?
N1 Cd1 N3 175.9(2) 7_554 15_455 ?
N2 Cd1 N3 86.41(18) . 15_455 ?
O1 Cd1 N3 85.1(2) . 15_455 ?
O4 Cd1 O2 81.6(2) 1_554 . ?
N1 Cd1 O2 93.24(18) 7_554 . ?
N2 Cd1 O2 143.9(2) . . ?
O1 Cd1 O2 54.49(16) . . ?
N3 Cd1 O2 84.99(19) 15_455 . ?
O4 Cd1 C7 108.0(2) 1_554 . ?
N1 Cd1 C7 94.55(19) 7_554 . ?
N2 Cd1 C7 117.6(2) . . ?
O1 Cd1 C7 28.24(18) . . ?
N3 Cd1 C7 82.2(2) 15_455 . ?
O2 Cd1 C7 26.41(19) . . ?
O4 Cd1 O6 143.57(14) 1_554 . ?
N1 Cd1 O6 56.09(14) 7_554 . ?
N2 Cd1 O6 50.31(16) . . ?
O1 Cd1 O6 61.03(12) . . ?
N3 Cd1 O6 120.95(15) 15_455 . ?
O2 Cd1 O6 106.75(14) . . ?
C7 Cd1 O6 85.60(16) . . ?
C15 N1 C16 115.6(5) . . ?
C15 N1 Cd1 120.5(4) . 15_455 ?
C16 N1 Cd1 123.0(4) . 15_455 ?
C21 N2 C20 116.1(5) . . ?
C21 N2 Cd1 124.0(6) . . ?
C20 N2 Cd1 119.7(5) . . ?
C26 N3 C25 115.6(6) . . ?
C26 N3 Cd1 117.3(4) . 7_554 ?
C25 N3 Cd1 121.5(5) . 7_554 ?
C31 N4 C30 116.3(6) . . ?
C7 O1 Cd1 92.0(4) . . ?
C7 O2 Cd1 89.6(4) . . ?
C8 O4 Cd1 108.5(5) . 1_556 ?
H5D O5 H5C 109.5 . . ?
O10 O6 Cd1 144.5(2) . . ?
O10 O6 H6D 88.9 . . ?
Cd1 O6 H6D 117.5 . . ?
Cd1 O6 H6A 131.8 . . ?
H6D O6 H6A 109.6 . . ?
H7A O7 H7C 109.5 . . ?
H8D O8 H8B 110.6 . . ?
H9D O9 H9B 110.0 . . ?
O6 O10 H10A 122.7 . . ?
H10A O10 H10C 109.5 . . ?
C9 S1 C12 93.2(3) . . ?

loop_
_geom_bond_atom_site_label_1
_geom_bond_atom_site_label_2
_geom_bond_distance
_geom_bond_site_symmetry_2
_geom_bond_publ_flag
C1 C2 1.345(10) . ?
C1 C6 1.411(10) . ?
C1 C7 1.489(11) . ?
C2 C3 1.425(12) . ?
C2 H2 0.9300 . ?
C3 C4 1.360(12) . ?
C3 H3 0.9300 . ?
C4 C5 1.397(11) . ?
C4 H4 0.9300 . ?
C5 C6 1.312(11) . ?
C5 C8 1.509(10) . ?
C6 H6 0.9300 . ?
C7 O2 1.213(9) . ?
C7 O1 1.292(8) . ?
C7 Cd1 2.728(8) . ?
C8 O4 1.228(9) . ?
C8 O3 1.275(8) . ?
C9 C10 1.409(9) . ?
C9 C13 1.443(9) . ?
C9 S1 1.697(6) . ?
C10 C11 1.418(9) . ?
C10 C18 1.456(8) . ?
C11 C12 1.403(9) . ?
C11 C23 1.465(9) . ?
C12 C28 1.461(8) . ?
C12 S1 1.744(6) . ?
C13 C14 1.374(9) . ?
C13 C17 1.398(9) . ?
C14 C15 1.407(8) . ?
C14 H14 0.9300 . ?
C15 N1 1.311(8) . ?
C15 H15 0.9300 . ?
C16 N1 1.338(7) . ?
C16 C17 1.387(9) . ?
C16 H16 0.9300 . ?
C17 H17 0.9300 . ?
C18 C19 1.347(11) . ?
C18 C22 1.372(11) . ?
C19 C20 1.387(10) . ?
C19 H19 0.9300 . ?
C20 N2 1.338(10) . ?
C20 H20 0.9300 . ?
C21 N2 1.325(10) . ?
C21 C22 1.338(11) . ?
C21 H21 0.9300 . ?
C22 H22 0.9300 . ?
C23 C24 1.305(10) . ?
C23 C27 1.415(10) . ?
C24 C25 1.384(9) . ?
C24 H24 0.9300 . ?
C25 N3 1.327(9) . ?
C25 H25 0.9300 . ?
C26 N3 1.297(8) . ?
C26 C27 1.374(8) . ?
C26 H26 0.9300 . ?
C27 H27 0.9300 . ?
C28 C32 1.368(10) . ?
C28 C29 1.381(10) . ?
C29 C30 1.414(9) . ?
C29 H29 0.9300 . ?
C30 N4 1.294(10) . ?
C30 H30 0.9300 . ?
C31 N4 1.286(11) . ?
C31 C32 1.316(10) . ?
C31 H31 0.9300 . ?
C32 H32 0.9300 . ?
Cd1 O4 2.191(5) 1_554 ?
Cd1 N1 2.319(5) 7_554 ?
Cd1 N2 2.320(4) . ?
Cd1 O1 2.357(5) . ?
Cd1 N3 2.414(6) 15_455 ?
Cd1 O2 2.452(5) . ?
Cd1 O6 5.676(5) . ?
N1 Cd1 2.319(5) 15_455 ?
N3 Cd1 2.414(6) 7_554 ?
O4 Cd1 2.191(5) 1_556 ?
O5 H5D 0.8497 . ?
O5 H5C 0.8499 . ?
O6 O10 2.547(8) . ?
O6 H6D 0.8501 . ?
O6 H6A 0.8500 . ?
O7 H7A 0.8501 . ?
O7 H7C 0.8499 . ?
O8 H8D 0.8499 . ?
O8 H8B 0.8502 . ?
O9 H9D 0.8499 . ?
O9 H9B 0.8500 . ?
O10 H10A 0.8501 . ?
O10 H10C 0.8499 . ?
